data_4025693
loop_
_publ_author_name
'Thanikachalam Gunasundari'
'Srinivasan Chandrasekaran'

_publ_contact_author_address
; 
 Department of Organic Chemistry
 Indian Institute of Science
 Bangalore, 560 012
 India
;
_publ_contact_author_email scn@orgchem.iisc.ernet.in
_publ_contact_author_fax '(91) 80 23602423'
_publ_contact_author_name
; 
 'Prof.S.Chandrasekaran'
;
_publ_contact_author_phone '(91) 80 22932404'
_publ_section_title
;
 Enantioselective and Protecting Group-Free Synthesis of
 1-Deoxythionojirimycin, 1-Deoxythiomannojirimycin, and
 1-Deoxythiotalonojirimycin
;
_journal_name_full 'Journal of Organic Chemistry'
_journal_page_first 6685
_journal_page_last 6688
_journal_paper_doi 10.1021/jo1010125
_journal_volume 75
_journal_year 2010
_chemical_absolute_configuration syn
_chemical_compound_source 'see text'
_chemical_formula_moiety 'C6 H8 O4 S'
_chemical_formula_sum 'C6 H8 O4 S'
_chemical_formula_weight 176.18
_chemical_name_systematic
;
1-deoxy-5-thio-D-talopyrano-3,6-lactone
;
_space_group_IT_number 76
_symmetry_cell_setting tetragonal
_symmetry_Int_Tables_number 76
_symmetry_space_group_name_Hall 'P 4w'
_symmetry_space_group_name_H-M 'P 41'
_atom_sites_solution_hydrogens geom
_atom_sites_solution_primary direct
_atom_sites_solution_secondary difmap
_audit_creation_date 'Apr 13 23:46:29 2010'
_audit_creation_method 'PLATON <TABLE ACC> option'
_cell_angle_alpha 90
_cell_angle_beta 90
_cell_angle_gamma 90
_cell_formula_units_Z 4
_cell_length_a 11.160(3)
_cell_length_b 11.160(3)
_cell_length_c 5.904(3)
_cell_measurement_reflns_used 3445
_cell_measurement_temperature 293(2)
_cell_measurement_theta_max 27.98
_cell_measurement_theta_min 2.58
_cell_volume 735.3(5)
_computing_cell_refinement 'Bruker SMART'
_computing_data_collection 'Bruker SMART'
_computing_data_reduction 'Bruker SAINT'
_computing_molecular_graphics 'Bruker SHELXTL'
_computing_publication_material 'Bruker SHELXTL'
_computing_structure_refinement 'Bruker SHELXTL'
_computing_structure_solution 'Bruker SHELXTL'
_diffrn_ambient_temperature 293(2)
_diffrn_measured_fraction_theta_full 0.998
_diffrn_measured_fraction_theta_max 0.998
_diffrn_measurement_device_type 'CCD area detector'
_diffrn_measurement_method 'phi and omega scans'
_diffrn_radiation_monochromator graphite
_diffrn_radiation_probe x-ray
_diffrn_radiation_source 'fine-focus sealed tube'
_diffrn_radiation_type MoK\a
_diffrn_radiation_wavelength 0.71073
_diffrn_reflns_av_R_equivalents 0.0212
_diffrn_reflns_av_sigmaI/netI 0.0192
_diffrn_reflns_limit_h_max 13
_diffrn_reflns_limit_h_min -13
_diffrn_reflns_limit_k_max 13
_diffrn_reflns_limit_k_min -13
_diffrn_reflns_limit_l_max 7
_diffrn_reflns_limit_l_min -7
_diffrn_reflns_number 5584
_diffrn_reflns_reduction_process
;
 ?
;
_diffrn_reflns_theta_full 25.99
_diffrn_reflns_theta_max 25.99
_diffrn_reflns_theta_min 1.82
_exptl_absorpt_coefficient_mu 0.400
_exptl_absorpt_correction_T_max 0.9306
_exptl_absorpt_correction_T_min 0.9019
_exptl_absorpt_correction_type multi-scan
_exptl_absorpt_process_details 'APEX 2 (Bruker)'
_exptl_crystal_colour ' colorless'
_exptl_crystal_density_diffrn 1.591
_exptl_crystal_density_method 'Not Measured'
_exptl_crystal_description ' block'
_exptl_crystal_F_000 368
_exptl_crystal_size_max 0.26
_exptl_crystal_size_mid 0.21
_exptl_crystal_size_min 0.18
_refine_diff_density_max 0.194
_refine_diff_density_min -0.116
_refine_diff_density_rms 0.039
_refine_ls_abs_structure_details 'Flack H.D. (1983), Acta Cryst. A39, 876-881'
_refine_ls_abs_structure_Flack 0.03(8)
_refine_ls_extinction_method ' none'
_refine_ls_goodness_of_fit_ref 1.132
_refine_ls_hydrogen_treatment mixed
_refine_ls_matrix_type full
_refine_ls_number_parameters 102
_refine_ls_number_reflns 1438
_refine_ls_number_restraints 1
_refine_ls_restrained_S_all 1.131
_refine_ls_R_factor_all 0.0293
_refine_ls_R_factor_gt 0.0285
_refine_ls_shift/su_max 0.001
_refine_ls_shift/su_mean 0.000
_refine_ls_structure_factor_coef Fsqd
_refine_ls_weighting_details 'calc w=1/[\s^2^(Fo^2^)+(0.1536P)^2^+0.0000P] where P=(Fo^2^+2Fc^2^)/3'
_refine_ls_weighting_scheme calc
_refine_ls_wR_factor_gt 0.0716
_refine_ls_wR_factor_ref 0.0720
_reflns_number_gt 1401
_reflns_number_total 1438
_reflns_threshold_expression >2sigma(I)
_cod_data_source_file jo1010125_si_004.cif
_cod_data_source_block tgsc239_0m
_cod_depositor_comments
;
The following automatic conversions were performed:

'_symmetry_cell_setting' value 'Tetragonal' changed to 'tetragonal'
according to the built-in table from CIF Core dictionary named
'cif_core.dic' version 2.4.1 from
2010-06-29.

'_atom_sites_solution_hydrogens' value ' geom' changed
to 'geom' according to the built-in table from CIF Core dictionary
named 'cif_core.dic' version 2.4.1 from
2010-06-29.

'_atom_sites_solution_primary' value ' direct' changed
to 'direct' according to the built-in table from CIF Core dictionary
named 'cif_core.dic' version 2.4.1 from
2010-06-29.

'_atom_sites_solution_secondary' value ' difmap' changed
to 'difmap' according to the built-in table from CIF Core dictionary
named 'cif_core.dic' version 2.4.1 from
2010-06-29.

'_refine_ls_hydrogen_treatment' value ' mixed' changed
to 'mixed' according to the built-in table from CIF Core dictionary
named 'cif_core.dic' version 2.4.1 from
2010-06-29.

'_refine_ls_weighting_scheme' value ' calc' changed to
'calc' according to the built-in table from CIF Core dictionary named
'cif_core.dic' version 2.4.1 from 2010-06-29.

Automatic conversion script
Id: cif_fix_values 1646 2011-03-28 12:23:43Z adriana 
;
_cod_database_code 4025693

loop_
_symmetry_equiv_pos_as_xyz
'x, y, z'
'-x, -y, z+1/2'
'-y, x, z+1/4'
'y, -x, z+3/4'

loop_
_atom_site_label
_atom_site_type_symbol
_atom_site_fract_x
_atom_site_fract_y
_atom_site_fract_z
_atom_site_U_iso_or_equiv
_atom_site_adp_type
_atom_site_occupancy
_atom_site_symmetry_multiplicity
_atom_site_calc_flag
_atom_site_refinement_flags
_atom_site_disorder_assembly
_atom_site_disorder_group
C1 C 0.57759(17) 0.75320(17) 0.4590(3) 0.0355(4) Uani 1 1 d . . .
H1 H 0.5287 0.8123 0.5397 0.043 Uiso 1 1 calc R . .
C3 C 0.73828(18) 0.91379(17) 0.4302(3) 0.0352(5) Uani 1 1 d . . .
H3 H 0.6783 0.9713 0.4839 0.042 Uiso 1 1 calc R . .
C4 C 0.73946(18) 0.90175(18) 0.1747(3) 0.0351(5) Uani 1 1 d . . .
H4 H 0.7852 0.9662 0.1025 0.042 Uiso 1 1 calc R . .
C5 C 0.79955(16) 0.78112(17) 0.1455(4) 0.0318(4) Uani 1 1 d . . .
C6 C 0.54200(18) 0.7563(2) 0.2095(4) 0.0414(5) Uani 1 1 d . . .
H6A H 0.4557 0.7481 0.1981 0.050 Uiso 1 1 calc R . .
H6B H 0.5780 0.6883 0.1331 0.050 Uiso 1 1 calc R . .
C2 C 0.70844(16) 0.78512(16) 0.4952(3) 0.0321(4) Uani 1 1 d . . .
H2 H 0.7326 0.7687 0.6517 0.039 Uiso 1 1 calc R . .
O1 O 0.85568(12) 0.93894(12) 0.5136(3) 0.0442(4) Uani 1 1 d . . .
H1A H 0.8743 1.0078 0.4800 0.066 Uiso 1 1 calc R . .
O3 O 0.85399(13) 0.74158(14) -0.0129(3) 0.0482(4) Uani 1 1 d . . .
O2 O 0.55260(12) 0.63787(12) 0.5530(3) 0.0456(4) Uani 1 1 d . . .
H2A H 0.5858 0.5861 0.4769 0.068 Uiso 1 1 calc R . .
O4 O 0.78145(10) 0.71520(10) 0.3350(2) 0.0315(3) Uani 1 1 d . . .
S1 S 0.58726(5) 0.89274(5) 0.06542(9) 0.04582(17) Uani 1 1 d . . .

loop_
_atom_site_aniso_label
_atom_site_aniso_U_11
_atom_site_aniso_U_22
_atom_site_aniso_U_33
_atom_site_aniso_U_23
_atom_site_aniso_U_13
_atom_site_aniso_U_12
C1 0.0326(10) 0.0339(10) 0.0399(11) -0.0064(8) 0.0093(8) 0.0015(8)
C3 0.0337(10) 0.0288(10) 0.0431(13) -0.0064(8) -0.0063(8) 0.0040(8)
C4 0.0344(10) 0.0293(9) 0.0417(12) 0.0048(8) -0.0022(8) 0.0000(7)
C5 0.0237(8) 0.0363(10) 0.0353(9) -0.0012(8) 0.0016(8) -0.0041(7)
C6 0.0266(9) 0.0482(12) 0.0495(13) -0.0094(10) 0.0000(9) -0.0013(8)
C2 0.0352(10) 0.0327(9) 0.0284(9) -0.0049(7) 0.0032(8) 0.0025(8)
O1 0.0410(8) 0.0311(7) 0.0605(11) -0.0035(7) -0.0154(7) -0.0022(6)
O3 0.0430(8) 0.0566(9) 0.0451(9) -0.0058(7) 0.0165(7) 0.0020(7)
O2 0.0434(8) 0.0387(7) 0.0546(9) -0.0038(7) 0.0201(8) -0.0041(6)
O4 0.0291(6) 0.0270(6) 0.0384(8) 0.0012(6) 0.0035(6) 0.0026(5)
S1 0.0428(3) 0.0498(3) 0.0448(3) 0.0018(2) -0.0120(3) 0.0109(2)

loop_
_atom_type_symbol
_atom_type_description
_atom_type_scat_dispersion_real
_atom_type_scat_dispersion_imag
_atom_type_scat_source
S S 0.1246 0.1234 'International Tables Vol C Tables 4.2.6.8 and 6.1.1.4'
O O 0.0106 0.0060 'International Tables Vol C Tables 4.2.6.8 and 6.1.1.4'
H H 0.0000 0.0000 'International Tables Vol C Tables 4.2.6.8 and 6.1.1.4'
C C 0.0033 0.0016 'International Tables Vol C Tables 4.2.6.8 and 6.1.1.4'

loop_
_geom_angle_atom_site_label_1
_geom_angle_atom_site_label_2
_geom_angle_atom_site_label_3
_geom_angle
_geom_angle_site_symmetry_1
_geom_angle_site_symmetry_3
_geom_angle_publ_flag
O2 C1 C2 110.14(16) . . ?
O2 C1 C6 110.16(17) . . ?
C2 C1 C6 112.38(17) . . ?
O2 C1 H1 108.0 . . ?
C2 C1 H1 108.0 . . ?
C6 C1 H1 108.0 . . ?
O1 C3 C4 110.67(19) . . ?
O1 C3 C2 107.41(16) . . ?
C4 C3 C2 99.73(16) . . ?
O1 C3 H3 112.7 . . ?
C4 C3 H3 112.7 . . ?
C2 C3 H3 112.7 . . ?
C5 C4 C3 101.32(16) . . ?
C5 C4 S1 108.90(13) . . ?
C3 C4 S1 110.48(15) . . ?
C5 C4 H4 111.9 . . ?
C3 C4 H4 111.9 . . ?
S1 C4 H4 111.9 . . ?
O3 C5 O4 121.32(17) . . ?
O3 C5 C4 129.83(19) . . ?
O4 C5 C4 108.84(16) . . ?
C1 C6 S1 113.52(16) . . ?
C1 C6 H6A 108.9 . . ?
S1 C6 H6A 108.9 . . ?
C1 C6 H6B 108.9 . . ?
S1 C6 H6B 108.9 . . ?
H6A C6 H6B 107.7 . . ?
O4 C2 C1 108.53(14) . . ?
O4 C2 C3 102.53(15) . . ?
C1 C2 C3 113.33(16) . . ?
O4 C2 H2 110.7 . . ?
C1 C2 H2 110.7 . . ?
C3 C2 H2 110.7 . . ?
C3 O1 H1A 109.5 . . ?
C1 O2 H2A 109.5 . . ?
C5 O4 C2 108.98(14) . . ?
C6 S1 C4 98.04(9) . . ?

loop_
_geom_bond_atom_site_label_1
_geom_bond_atom_site_label_2
_geom_bond_distance
_geom_bond_site_symmetry_2
_geom_bond_publ_flag
C1 O2 1.429(2) . ?
C1 C2 1.518(3) . ?
C1 C6 1.526(3) . ?
C1 H1 0.9800 . ?
C3 O1 1.428(2) . ?
C3 C4 1.515(3) . ?
C3 C2 1.523(3) . ?
C3 H3 0.9800 . ?
C4 C5 1.514(3) . ?
C4 S1 1.820(2) . ?
C4 H4 0.9800 . ?
C5 O3 1.199(3) . ?
C5 O4 1.354(3) . ?
C6 S1 1.816(2) . ?
C6 H6A 0.9700 . ?
C6 H6B 0.9700 . ?
C2 O4 1.472(2) . ?
C2 H2 0.9800 . ?
O1 H1A 0.8200 . ?
O2 H2A 0.8200 . ?

loop_
_cod_related_entry_id
_cod_related_entry_database
_cod_related_entry_code
1 ChemSpider 30659273
